data_7034521
loop_
_publ_author_name
'Kosaka, Wataru'
'Itoh, Masahisa'
'Miyasaka, Hitoshi'

_publ_section_title
;
 The effect of chlorine and fluorine substitutions on tuning the
 ionization potential of benzoate-bridged paddlewheel diruthenium(ii, ii)
 complexes.
;
_journal_issue 17
_journal_name_full 'Dalton transactions (Cambridge, England : 2003)'
_journal_page_first 8156
_journal_page_last 8168
_journal_paper_doi 10.1039/c5dt00505a
_journal_volume 44
_journal_year 2015
_chemical_formula_moiety 'C36 H32 Cl4 O10 Ru2'
_chemical_formula_sum 'C36 H32 Cl4 O10 Ru2'
_chemical_formula_weight 968.59
_space_group_IT_number 14
_symmetry_cell_setting monoclinic
_symmetry_Int_Tables_number 14
_symmetry_space_group_name_Hall '-P 2yn'
_symmetry_space_group_name_H-M 'P 1 21/n 1'
_atom_sites_solution_hydrogens geom
_atom_sites_solution_primary direct
_atom_sites_solution_secondary difmap
_audit_update_record
;
2014-12-24 deposited with the CCDC.
2015-03-12 downloaded from the CCDC.
;
_cell_angle_alpha 90.0000
_cell_angle_beta 102.7973(15)
_cell_angle_gamma 90.0000
_cell_formula_units_Z 2
_cell_length_a 8.9314(9)
_cell_length_b 19.650(2)
_cell_length_c 11.0250(12)
_cell_measurement_reflns_used 6883
_cell_measurement_temperature 97
_cell_measurement_theta_max 30.81
_cell_measurement_theta_min 2.34
_cell_volume 1886.8(3)
_computing_cell_refinement CrystalClear
_computing_data_collection 'CrystalClear (Rigaku Inc., 2008)'
_computing_data_reduction CrystalClear
_computing_molecular_graphics 'CrystalStructure 4.0'
_computing_publication_material 'CrystalStructure 4.0 (Rigaku, 2010)'
_computing_structure_refinement 'SHELXL97 (Sheldrick, 2008)'
_computing_structure_solution 'Il Milione (Burla, et al., 2007)'
_diffrn_ambient_temperature 97
_diffrn_detector_area_resol_mean 7.314
_diffrn_measured_fraction_theta_full 0.977
_diffrn_measured_fraction_theta_max 0.977
_diffrn_measurement_device_type 'Rigaku Saturn70'
_diffrn_measurement_method \w
_diffrn_radiation_type 'Mo K\a'
_diffrn_radiation_wavelength 0.71075
_diffrn_reflns_av_R_equivalents 0.0817
_diffrn_reflns_limit_h_max 10
_diffrn_reflns_limit_h_min -10
_diffrn_reflns_limit_k_max 23
_diffrn_reflns_limit_k_min -17
_diffrn_reflns_limit_l_max 13
_diffrn_reflns_limit_l_min -13
_diffrn_reflns_number 12253
_diffrn_reflns_theta_full 25.00
_diffrn_reflns_theta_max 25.00
_diffrn_standards_number 0
_exptl_absorpt_coefficient_mu 1.139
_exptl_absorpt_correction_type none
_exptl_crystal_colour brown
_exptl_crystal_density_diffrn 1.705
_exptl_crystal_density_method 'not measured'
_exptl_crystal_description block
_exptl_crystal_F_000 968.00
_exptl_crystal_size_max 0.468
_exptl_crystal_size_mid 0.133
_exptl_crystal_size_min 0.094
_refine_diff_density_max 0.870
_refine_diff_density_min -0.700
_refine_ls_extinction_method none
_refine_ls_goodness_of_fit_ref 1.055
_refine_ls_hydrogen_treatment constr
_refine_ls_number_parameters 235
_refine_ls_number_reflns 3249
_refine_ls_number_restraints 0
_refine_ls_R_factor_gt 0.0299
_refine_ls_shift/su_max 0.001
_refine_ls_structure_factor_coef Fsqd
_refine_ls_weighting_details 'w = 1/[\s^2^(Fo^2^)+(0.0261P)^2^+3.8130P] where P=(Fo^2^+2Fc^2^)/3'
_refine_ls_weighting_scheme calc
_refine_ls_wR_factor_ref 0.0819
_reflns_number_gt 3158
_reflns_number_total 3249
_reflns_threshold_expression F^2^>2.0\s(F^2^)
_cod_data_source_file c5dt00505a2.cif
_cod_data_source_block Ru2(m-ClPhCO2)4(THF)2
_cod_depositor_comments 'Adding full bibliography for 7034506--7034522.cif.'
_cod_original_cell_volume 1886.9(4)
_cod_database_code 7034521

loop_
_symmetry_equiv_pos_site_id
_symmetry_equiv_pos_as_xyz
1 +X,+Y,+Z
2 1/2-X,1/2+Y,1/2-Z
3 -X,-Y,-Z
4 1/2+X,1/2-Y,1/2+Z

loop_
_atom_site_label
_atom_site_type_symbol
_atom_site_fract_x
_atom_site_fract_y
_atom_site_fract_z
_atom_site_U_iso_or_equiv
_atom_site_adp_type
_atom_site_occupancy
_atom_site_symmetry_multiplicity
_atom_site_calc_flag
_atom_site_refinement_flags
Ru1 Ru 0.89811(2) 0.466331(10) 0.959320(18) 0.00688(10) Uani 1.0 4 d .
Cl1 Cl 1.07454(10) 0.36418(4) 0.37198(7) 0.0279(2) Uani 1.0 4 d .
Cl2 Cl 1.68016(9) 0.28678(4) 1.32094(8) 0.0307(2) Uani 1.0 4 d .
O1 O 0.9774(3) 0.45677(9) 0.79779(18) 0.0116(4) Uani 1.0 4 d .
O2 O 0.8218(3) 0.47569(9) 1.12226(19) 0.0123(4) Uani 1.0 4 d .
O3 O 1.0234(2) 0.38131(9) 1.02914(18) 0.0113(4) Uani 1.0 4 d .
O4 O 0.7750(2) 0.55225(10) 0.88851(18) 0.0118(4) Uani 1.0 4 d .
O5 O 0.6865(3) 0.39674(10) 0.88749(18) 0.0139(4) Uani 1.0 4 d .
C1 C 1.0988(3) 0.48837(13) 0.7905(3) 0.0113(6) Uani 1.0 4 d .
C2 C 1.1537(3) 0.48282(14) 0.6727(3) 0.0120(6) Uani 1.0 4 d .
C3 C 1.0957(4) 0.43188(14) 0.5873(3) 0.0143(6) Uani 1.0 4 d .
C4 C 1.1487(4) 0.42752(15) 0.4786(3) 0.0167(6) Uani 1.0 4 d .
C5 C 1.2550(4) 0.47284(15) 0.4510(3) 0.0190(7) Uani 1.0 4 d .
C6 C 1.3111(4) 0.52376(16) 0.5363(3) 0.0197(7) Uani 1.0 4 d .
C7 C 1.2623(4) 0.52839(14) 0.6470(3) 0.0162(7) Uani 1.0 4 d .
C8 C 1.1614(4) 0.39011(14) 1.0910(3) 0.0111(6) Uani 1.0 4 d .
C9 C 1.2507(4) 0.32847(14) 1.1404(3) 0.0114(6) Uani 1.0 4 d .
C10 C 1.4044(4) 0.33583(14) 1.2022(3) 0.0146(6) Uani 1.0 4 d .
C11 C 1.4863(4) 0.27842(15) 1.2492(3) 0.0183(7) Uani 1.0 4 d .
C12 C 1.4198(4) 0.21427(15) 1.2397(3) 0.0200(7) Uani 1.0 4 d .
C13 C 1.2676(4) 0.20759(15) 1.1771(3) 0.0210(7) Uani 1.0 4 d .
C14 C 1.1833(4) 0.26457(14) 1.1273(3) 0.0162(6) Uani 1.0 4 d .
C15 C 0.6723(4) 0.33683(14) 0.9613(3) 0.0174(6) Uani 1.0 4 d .
C16 C 0.5110(4) 0.31137(15) 0.9090(3) 0.0177(6) Uani 1.0 4 d .
C17 C 0.4226(4) 0.37729(17) 0.8725(4) 0.0296(8) Uani 1.0 4 d .
C18 C 0.5360(4) 0.42428(18) 0.8380(5) 0.0383(10) Uani 1.0 4 d .
H3 H 1.0211 0.4007 0.6033 0.0171 Uiso 1.0 4 calc R
H5 H 1.2888 0.4692 0.3754 0.0228 Uiso 1.0 4 calc R
H6 H 1.3833 0.5556 0.5187 0.0236 Uiso 1.0 4 calc R
H7 H 1.3031 0.5628 0.7056 0.0195 Uiso 1.0 4 calc R
H10 H 1.4515 0.3794 1.2117 0.0175 Uiso 1.0 4 calc R
H12 H 1.4773 0.1757 1.2755 0.0240 Uiso 1.0 4 calc R
H13 H 1.2208 0.1639 1.1682 0.0252 Uiso 1.0 4 calc R
H14 H 1.0793 0.2596 1.0842 0.0194 Uiso 1.0 4 calc R
H15A H 0.6862 0.3487 1.0503 0.0208 Uiso 1.0 4 calc R
H15B H 0.7492 0.3020 0.9523 0.0208 Uiso 1.0 4 calc R
H16A H 0.4704 0.2861 0.9724 0.0213 Uiso 1.0 4 calc R
H16B H 0.5072 0.2817 0.8357 0.0213 Uiso 1.0 4 calc R
H17A H 0.3349 0.3698 0.8013 0.0356 Uiso 1.0 4 calc R
H17B H 0.3835 0.3957 0.9432 0.0356 Uiso 1.0 4 calc R
H18A H 0.5179 0.4283 0.7464 0.0460 Uiso 1.0 4 calc R
H18B H 0.5268 0.4701 0.8732 0.0460 Uiso 1.0 4 calc R

loop_
_atom_site_aniso_label
_atom_site_aniso_U_11
_atom_site_aniso_U_22
_atom_site_aniso_U_33
_atom_site_aniso_U_12
_atom_site_aniso_U_13
_atom_site_aniso_U_23
Ru1 0.00912(15) 0.00493(14) 0.00661(15) -0.00058(7) 0.00178(10) -0.00039(7)
Cl1 0.0453(5) 0.0233(4) 0.0187(4) -0.0043(4) 0.0148(4) -0.0094(3)
Cl2 0.0222(4) 0.0286(5) 0.0365(5) 0.0095(4) -0.0038(4) 0.0097(4)
O1 0.0143(10) 0.0108(9) 0.0103(10) -0.0015(8) 0.0040(8) -0.0012(8)
O2 0.0138(10) 0.0120(9) 0.0111(10) -0.0022(8) 0.0030(9) -0.0014(8)
O3 0.0105(10) 0.0085(9) 0.0149(10) -0.0019(8) 0.0028(8) 0.0001(8)
O4 0.0141(10) 0.0078(9) 0.0140(10) 0.0000(8) 0.0043(8) 0.0014(8)
O5 0.0131(10) 0.0120(10) 0.0152(10) -0.0024(8) 0.0004(8) 0.0015(8)
C1 0.0143(13) 0.0068(12) 0.0123(14) 0.0032(11) 0.0017(11) 0.0028(11)
C2 0.0130(13) 0.0134(13) 0.0098(14) 0.0049(12) 0.0031(11) 0.0022(11)
C3 0.0191(14) 0.0126(13) 0.0123(14) 0.0015(12) 0.0059(12) 0.0019(11)
C4 0.0233(15) 0.0159(14) 0.0105(14) 0.0041(12) 0.0031(12) -0.0034(11)
C5 0.0219(16) 0.0260(16) 0.0118(15) 0.0044(13) 0.0095(13) 0.0042(12)
C6 0.0168(15) 0.0251(16) 0.0192(17) -0.0036(13) 0.0085(13) 0.0033(13)
C7 0.0162(15) 0.0177(15) 0.0145(16) -0.0007(12) 0.0029(13) 0.0008(11)
C8 0.0168(14) 0.0108(13) 0.0071(13) -0.0003(11) 0.0058(11) -0.0001(11)
C9 0.0168(14) 0.0109(13) 0.0086(13) 0.0031(11) 0.0071(11) 0.0021(10)
C10 0.0186(14) 0.0108(13) 0.0150(15) 0.0004(12) 0.0049(12) 0.0018(11)
C11 0.0190(15) 0.0220(15) 0.0136(15) 0.0066(13) 0.0027(12) 0.0029(12)
C12 0.0310(17) 0.0138(14) 0.0172(15) 0.0088(13) 0.0094(13) 0.0051(12)
C13 0.0336(18) 0.0101(14) 0.0213(16) 0.0003(13) 0.0102(14) 0.0018(12)
C14 0.0230(15) 0.0128(14) 0.0133(14) 0.0026(12) 0.0053(12) 0.0008(11)
C15 0.0189(15) 0.0135(14) 0.0189(15) -0.0049(12) 0.0025(12) 0.0050(12)
C16 0.0163(14) 0.0152(14) 0.0220(16) -0.0023(12) 0.0050(12) 0.0013(12)
C17 0.0171(16) 0.0236(17) 0.050(3) 0.0028(14) 0.0117(16) 0.0113(16)
C18 0.0144(16) 0.0256(18) 0.069(3) -0.0007(14) -0.0036(17) 0.0162(18)

loop_
_atom_type_symbol
_atom_type_description
_atom_type_scat_dispersion_real
_atom_type_scat_dispersion_imag
_atom_type_scat_source
C C 0.0033 0.0016
;
International Tables for Crystallography
(1992, Vol. C, Tables 4.2.6.8 and 6.1.1.4)
;
H H 0.0000 0.0000
;
International Tables for Crystallography
(1992, Vol. C, Table 6.1.1.4)
;
O O 0.0106 0.0060
;
International Tables for Crystallography
(1992, Vol. C, Tables 4.2.6.8 and 6.1.1.4)
;
Ru Ru -1.2594 0.8363
;
International Tables for Crystallography
(1992, Vol. C, Tables 4.2.6.8 and 6.1.1.4)
;
Cl Cl 0.1484 0.1585
;
International Tables for Crystallography
(1992, Vol. C, Tables 4.2.6.8 and 6.1.1.4)
;

loop_
_geom_angle_atom_site_label_1
_geom_angle_atom_site_label_2
_geom_angle_atom_site_label_3
_geom_angle
_geom_angle_publ_flag
_geom_angle_site_symmetry_1
_geom_angle_site_symmetry_3
Ru1 Ru1 O1 89.76(5) yes 3_767 .
Ru1 Ru1 O2 89.69(5) yes 3_767 .
Ru1 Ru1 O3 90.19(5) yes 3_767 .
Ru1 Ru1 O4 89.21(6) yes 3_767 .
Ru1 Ru1 O5 176.66(6) yes 3_767 .
O1 Ru1 O2 179.23(7) yes . .
O1 Ru1 O3 89.24(8) yes . .
O1 Ru1 O4 90.23(8) yes . .
O1 Ru1 O5 93.49(8) yes . .
O2 Ru1 O3 90.22(8) yes . .
O2 Ru1 O4 90.30(8) yes . .
O2 Ru1 O5 87.05(8) yes . .
O3 Ru1 O4 179.20(8) yes . .
O3 Ru1 O5 89.07(7) yes . .
O4 Ru1 O5 91.56(7) yes . .
Ru1 O1 C1 118.12(17) yes . .
Ru1 O2 C1 118.02(19) yes . 3_767
Ru1 O3 C8 117.89(17) yes . .
Ru1 O4 C8 118.83(16) yes . 3_767
Ru1 O5 C15 116.82(15) yes . .
Ru1 O5 C18 121.88(18) yes . .
C15 O5 C18 109.1(3) yes . .
O1 C1 O2 124.4(3) yes . 3_767
O1 C1 C2 118.0(3) yes . .
O2 C1 C2 117.6(3) yes 3_767 .
C1 C2 C3 119.8(3) yes . .
C1 C2 C7 120.6(3) yes . .
C3 C2 C7 119.6(3) yes . .
C2 C3 C4 118.8(3) yes . .
Cl1 C4 C3 118.5(3) yes . .
Cl1 C4 C5 119.3(3) yes . .
C3 C4 C5 122.2(3) yes . .
C4 C5 C6 118.5(4) yes . .
C5 C6 C7 120.5(3) yes . .
C2 C7 C6 120.4(3) yes . .
O3 C8 O4 123.9(3) yes . 3_767
O3 C8 C9 117.4(3) yes . .
O4 C8 C9 118.7(3) yes 3_767 .
C8 C9 C10 118.9(3) yes . .
C8 C9 C14 121.0(3) yes . .
C10 C9 C14 120.1(3) yes . .
C9 C10 C11 118.7(3) yes . .
Cl2 C11 C10 118.9(3) yes . .
Cl2 C11 C12 119.0(3) yes . .
C10 C11 C12 122.1(3) yes . .
C11 C12 C13 118.6(3) yes . .
C12 C13 C14 120.3(3) yes . .
C9 C14 C13 120.2(3) yes . .
O5 C15 C16 104.4(3) yes . .
C15 C16 C17 102.3(3) yes . .
C16 C17 C18 104.7(3) yes . .
O5 C18 C17 107.6(3) yes . .
C2 C3 H3 120.585 no . .
C4 C3 H3 120.590 no . .
C4 C5 H5 120.762 no . .
C6 C5 H5 120.758 no . .
C5 C6 H6 119.766 no . .
C7 C6 H6 119.773 no . .
C2 C7 H7 119.823 no . .
C6 C7 H7 119.823 no . .
C9 C10 H10 120.673 no . .
C11 C10 H10 120.677 no . .
C11 C12 H12 120.691 no . .
C13 C12 H12 120.693 no . .
C12 C13 H13 119.846 no . .
C14 C13 H13 119.841 no . .
C9 C14 H14 119.897 no . .
C13 C14 H14 119.915 no . .
O5 C15 H15A 110.872 no . .
O5 C15 H15B 110.869 no . .
C16 C15 H15A 110.872 no . .
C16 C15 H15B 110.884 no . .
H15A C15 H15B 108.922 no . .
C15 C16 H16A 111.306 no . .
C15 C16 H16B 111.303 no . .
C17 C16 H16A 111.309 no . .
C17 C16 H16B 111.305 no . .
H16A C16 H16B 109.198 no . .
C16 C17 H17A 110.812 no . .
C16 C17 H17B 110.814 no . .
C18 C17 H17A 110.810 no . .
C18 C17 H17B 110.809 no . .
H17A C17 H17B 108.868 no . .
O5 C18 H18A 110.186 no . .
O5 C18 H18B 110.191 no . .
C17 C18 H18A 110.181 no . .
C17 C18 H18B 110.178 no . .
H18A C18 H18B 108.492 no . .

loop_
_geom_bond_atom_site_label_1
_geom_bond_atom_site_label_2
_geom_bond_distance
_geom_bond_publ_flag
_geom_bond_site_symmetry_2
Ru1 Ru1 2.2682(3) yes 3_767
Ru1 O1 2.066(3) yes .
Ru1 O2 2.066(3) yes .
Ru1 O3 2.0627(18) yes .
Ru1 O4 2.0711(19) yes .
Ru1 O5 2.3254(19) yes .
Cl1 C4 1.739(3) yes .
Cl2 C11 1.745(3) yes .
O1 C1 1.268(4) yes .
O2 C1 1.274(3) yes 3_767
O3 C8 1.281(3) yes .
O4 C8 1.265(4) yes 3_767
O5 C15 1.452(4) yes .
O5 C18 1.439(4) yes .
C1 C2 1.490(5) yes .
C2 C3 1.393(4) yes .
C2 C7 1.395(5) yes .
C3 C4 1.385(5) yes .
C4 C5 1.384(5) yes .
C5 C6 1.388(5) yes .
C6 C7 1.386(5) yes .
C8 C9 1.486(4) yes .
C9 C10 1.398(4) yes .
C9 C14 1.386(4) yes .
C10 C11 1.381(4) yes .
C11 C12 1.387(5) yes .
C12 C13 1.388(5) yes .
C13 C14 1.393(4) yes .
C15 C16 1.513(4) yes .
C16 C17 1.524(5) yes .
C17 C18 1.481(6) yes .
C3 H3 0.950 no .
C5 H5 0.950 no .
C6 H6 0.950 no .
C7 H7 0.950 no .
C10 H10 0.950 no .
C12 H12 0.950 no .
C13 H13 0.950 no .
C14 H14 0.950 no .
C15 H15A 0.990 no .
C15 H15B 0.990 no .
C16 H16A 0.990 no .
C16 H16B 0.990 no .
C17 H17A 0.990 no .
C17 H17B 0.990 no .
C18 H18A 0.990 no .
C18 H18B 0.990 no .

loop_
_geom_contact_atom_site_label_1
_geom_contact_atom_site_label_2
_geom_contact_distance
_geom_contact_publ_flag
_geom_contact_site_symmetry_2
O1 C3 2.798(4) no .
O1 C8 3.537(3) no .
O1 C8 3.573(4) no 3_767
O2 C7 2.809(4) no 3_767
O2 C8 3.551(4) no .
O2 C8 3.558(4) no 3_767
O2 C15 3.366(4) no .
O3 C1 3.547(4) no .
O3 C1 3.559(4) no 3_767
O3 C14 2.791(4) no .
O3 C15 3.181(4) no .
O4 C1 3.535(4) no .
O4 C1 3.558(4) no 3_767
O4 C10 2.774(4) no 3_767
O4 C18 3.265(4) no .
C2 C5 2.795(5) no .
C3 C6 2.785(5) no .
C4 C7 2.751(4) no .
C9 C12 2.790(4) no .
C10 C13 2.787(4) no .
C11 C14 2.755(4) no .
Cl1 C1 3.574(3) no 3_766
Cl1 C8 3.395(3) no 1_554
Cl1 C9 3.356(4) no 1_554
Cl1 C16 3.534(3) no 4_554
Cl2 C14 3.519(3) no 4_555
Cl2 C16 3.482(3) no 4_655
O1 C5 3.350(4) no 3_766
O1 C12 3.439(4) no 4_454
O5 C13 3.294(4) no 4_454
C1 Cl1 3.574(3) no 3_766
C1 C17 3.576(4) no 1_655
C2 C4 3.345(4) no 3_766
C2 C17 3.547(5) no 1_655
C3 C3 3.513(4) no 3_766
C3 C4 3.497(4) no 3_766
C3 C5 3.593(5) no 3_766
C4 C2 3.345(4) no 3_766
C4 C3 3.497(4) no 3_766
C5 O1 3.350(4) no 3_766
C5 C3 3.593(5) no 3_766
C7 C18 3.510(5) no 1_655
C8 Cl1 3.395(3) no 1_556
C9 Cl1 3.356(4) no 1_556
C10 C16 3.599(5) no 1_655
C12 O1 3.439(4) no 4_555
C13 O5 3.294(4) no 4_555
C13 C15 3.533(5) no 4_555
C14 Cl2 3.519(3) no 4_454
C15 C13 3.533(5) no 4_454
C16 Cl1 3.534(3) no 4_455
C16 Cl2 3.482(3) no 4_354
C16 C10 3.599(5) no 1_455
C17 C1 3.576(4) no 1_455
C17 C2 3.547(5) no 1_455
C18 C7 3.510(5) no 1_455
Ru1 H15A 3.2814 no .
Ru1 H15B 3.4867 no .
Ru1 H18B 3.2418 no .
Cl1 H3 2.7904 no .
Cl1 H5 2.8089 no .
Cl2 H10 2.8009 no .
Cl2 H12 2.8096 no .
O1 H3 2.5170 no .
O2 H7 2.5214 no 3_767
O2 H15A 2.8093 no .
O2 H18B 3.3598 no .
O3 H14 2.4899 no .
O3 H15A 3.1377 no .
O3 H15B 2.8682 no .
O4 H10 2.4749 no 3_767
O4 H18A 3.4731 no .
O4 H18B 2.7173 no .
O5 H16A 3.1824 no .
O5 H16B 2.7558 no .
O5 H17A 3.1180 no .
O5 H17B 2.9045 no .
C1 H3 2.6601 no .
C1 H7 2.6650 no .
C2 H6 3.2685 no .
C3 H5 3.2795 no .
C3 H7 3.2676 no .
C4 H6 3.2424 no .
C5 H3 3.2782 no .
C5 H7 3.2635 no .
C7 H3 3.2725 no .
C7 H5 3.2689 no .
C8 H10 2.6465 no .
C8 H14 2.6630 no .
C9 H13 3.2640 no .
C10 H12 3.2772 no .
C10 H14 3.2697 no .
C11 H13 3.2474 no .
C12 H10 3.2783 no .
C12 H14 3.2673 no .
C14 H10 3.2727 no .
C14 H12 3.2725 no .
C15 H17A 3.2025 no .
C15 H17B 2.7932 no .
C15 H18A 3.0490 no .
C15 H18B 2.9874 no .
C16 H18A 2.9231 no .
C16 H18B 3.1500 no .
C17 H15A 2.7670 no .
C17 H15B 3.2145 no .
C18 H15A 2.8441 no .
C18 H15B 3.1499 no .
C18 H16A 3.2088 no .
C18 H16B 2.8130 no .
H5 H6 2.3459 no .
H6 H7 2.3305 no .
H7 H15A 3.1879 no 3_767
H10 H18B 3.1213 no 3_767
H12 H13 2.3456 no .
H13 H14 2.3390 no .
H14 H15B 3.0987 no .
H15A H16A 2.2882 no .
H15A H16B 2.8658 no .
H15A H17B 2.8535 no .
H15A H18B 3.2080 no .
H15B H16A 2.5672 no .
H15B H16B 2.2918 no .
H16A H17A 2.5919 no .
H16A H17B 2.2874 no .
H16B H17A 2.2910 no .
H16B H17B 2.8667 no .
H16B H18A 3.0530 no .
H17A H18A 2.1903 no .
H17A H18B 2.6166 no .
H17B H18A 2.7769 no .
H17B H18B 2.1928 no .
Cl1 H7 3.5904 no 3_766
Cl1 H16A 3.3565 no 4_554
Cl1 H16B 2.9383 no 4_554
Cl2 H7 2.9776 no 3_867
Cl2 H14 3.3506 no 4_555
Cl2 H15A 3.2341 no 1_655
Cl2 H16A 3.1050 no 4_655
Cl2 H16B 3.1870 no 4_655
Cl2 H17A 3.3992 no 4_655
O1 H5 3.0663 no 3_766
O1 H12 2.6153 no 4_454
O1 H13 3.3868 no 4_454
O2 H17A 3.5228 no 3_667
O2 H17B 3.1121 no 3_667
O2 H18B 3.3018 no 3_667
O3 H12 2.9561 no 4_454
O3 H17B 3.5593 no 1_655
O4 H5 2.8695 no 3_766
O4 H17B 2.7669 no 3_667
O5 H12 3.4238 no 4_454
O5 H13 2.7733 no 4_454
C1 H12 3.3947 no 4_454
C1 H17A 3.1269 no 1_655
C1 H17B 3.2739 no 1_655
C2 H17A 2.9232 no 1_655
C2 H18A 3.3491 no 1_655
C2 H18B 3.5765 no 1_655
C3 H12 3.2960 no 4_454
C3 H17A 3.0633 no 1_655
C5 H3 3.4586 no 3_766
C5 H6 3.2223 no 3_866
C6 H3 3.3693 no 3_766
C6 H5 3.4927 no 3_866
C6 H6 3.3146 no 3_866
C6 H13 3.5306 no 2_756
C6 H18A 3.2250 no 1_655
C7 H3 3.5875 no 3_766
C7 H10 3.2367 no 3_867
C7 H17A 3.5410 no 1_655
C7 H18A 3.0280 no 1_655
C7 H18B 3.2412 no 1_655
C8 H5 3.4589 no 1_556
C8 H17B 2.8342 no 1_655
C9 H16A 3.0961 no 1_655
C9 H17B 3.0035 no 1_655
C10 H5 3.5289 no 1_556
C10 H7 3.2635 no 3_867
C10 H15A 3.3277 no 1_655
C10 H16A 2.8956 no 1_655
C10 H17B 3.0556 no 1_655
C11 H15A 3.4113 no 1_655
C11 H16A 3.0266 no 1_655
C12 H3 2.9642 no 4_555
C12 H15B 3.0823 no 4_555
C12 H16A 3.3872 no 1_655
C13 H3 3.3363 no 4_555
C13 H15B 3.0807 no 4_555
C13 H16A 3.5445 no 1_655
C13 H16B 3.2120 no 4_555
C14 H16A 3.4073 no 1_655
C14 H16B 3.1914 no 4_555
C15 H13 3.3540 no 4_454
C18 H7 3.5386 no 1_455
C18 H13 3.2564 no 4_454
H3 C5 3.4586 no 3_766
H3 C6 3.3693 no 3_766
H3 C7 3.5875 no 3_766
H3 C12 2.9642 no 4_454
H3 C13 3.3363 no 4_454
H3 H12 2.5177 no 4_454
H3 H13 3.1891 no 4_454
H3 H17A 3.2055 no 1_655
H5 O1 3.0663 no 3_766
H5 O4 2.8695 no 3_766
H5 C6 3.4927 no 3_866
H5 C8 3.4589 no 1_554
H5 C10 3.5289 no 1_554
H5 H6 2.9434 no 3_866
H5 H10 3.1052 no 1_554
H5 H18A 3.1414 no 3_766
H6 C5 3.2223 no 3_866
H6 C6 3.3146 no 3_866
H6 H5 2.9434 no 3_866
H6 H6 3.1110 no 3_866
H6 H10 3.2704 no 3_867
H6 H13 2.9643 no 2_756
H6 H18A 3.5598 no 1_655
H6 H18A 3.2504 no 3_766
H7 Cl1 3.5904 no 3_766
H7 Cl2 2.9776 no 3_867
H7 C10 3.2635 no 3_867
H7 C18 3.5386 no 1_655
H7 H10 2.4573 no 3_867
H7 H18A 3.2371 no 1_655
H7 H18B 3.0152 no 1_655
H10 C7 3.2367 no 3_867
H10 H5 3.1052 no 1_556
H10 H6 3.2704 no 3_867
H10 H7 2.4573 no 3_867
H10 H15A 3.0949 no 1_655
H10 H16A 3.2484 no 1_655
H10 H17B 2.9051 no 1_655
H12 O1 2.6153 no 4_555
H12 O3 2.9561 no 4_555
H12 O5 3.4238 no 4_555
H12 C1 3.3947 no 4_555
H12 C3 3.2960 no 4_555
H12 H3 2.5177 no 4_555
H12 H14 3.5576 no 4_555
H12 H15B 3.1472 no 4_555
H12 H17A 3.2678 no 4_655
H13 O1 3.3868 no 4_555
H13 O5 2.7733 no 4_555
H13 C6 3.5306 no 2_746
H13 C15 3.3540 no 4_555
H13 C18 3.2564 no 4_555
H13 H3 3.1891 no 4_555
H13 H6 2.9643 no 2_746
H13 H15B 3.1583 no 4_555
H13 H16B 3.1232 no 4_555
H13 H18A 2.8300 no 4_555
H14 Cl2 3.3506 no 4_454
H14 H12 3.5576 no 4_454
H14 H16B 3.0915 no 4_555
H15A Cl2 3.2341 no 1_455
H15A C10 3.3277 no 1_455
H15A C11 3.4113 no 1_455
H15A H10 3.0949 no 1_455
H15B C12 3.0823 no 4_454
H15B C13 3.0807 no 4_454
H15B H12 3.1472 no 4_454
H15B H13 3.1583 no 4_454
H16A Cl1 3.3565 no 4_455
H16A Cl2 3.1050 no 4_354
H16A C9 3.0961 no 1_455
H16A C10 2.8956 no 1_455
H16A C11 3.0266 no 1_455
H16A C12 3.3872 no 1_455
H16A C13 3.5445 no 1_455
H16A C14 3.4073 no 1_455
H16A H10 3.2484 no 1_455
H16B Cl1 2.9383 no 4_455
H16B Cl2 3.1870 no 4_354
H16B C13 3.2120 no 4_454
H16B C14 3.1914 no 4_454
H16B H13 3.1232 no 4_454
H16B H14 3.0915 no 4_454
H17A Cl2 3.3992 no 4_354
H17A O2 3.5228 no 3_667
H17A C1 3.1269 no 1_455
H17A C2 2.9232 no 1_455
H17A C3 3.0633 no 1_455
H17A C7 3.5410 no 1_455
H17A H3 3.2055 no 1_455
H17A H12 3.2678 no 4_354
H17B O2 3.1121 no 3_667
H17B O3 3.5593 no 1_455
H17B O4 2.7669 no 3_667
H17B C1 3.2739 no 1_455
H17B C8 2.8342 no 1_455
H17B C9 3.0035 no 1_455
H17B C10 3.0556 no 1_455
H17B H10 2.9051 no 1_455
H17B H18B 3.3142 no 3_667
H18A C2 3.3491 no 1_455
H18A C6 3.2250 no 1_455
H18A C7 3.0280 no 1_455
H18A H5 3.1414 no 3_766
H18A H6 3.5598 no 1_455
H18A H6 3.2504 no 3_766
H18A H7 3.2371 no 1_455
H18A H13 2.8300 no 4_454
H18B O2 3.3018 no 3_667
H18B C2 3.5765 no 1_455
H18B C7 3.2412 no 1_455
H18B H7 3.0152 no 1_455
H18B H17B 3.3142 no 3_667
H18B H18B 3.1665 no 3_667
